data_2001033
loop_
_publ_author_name
'Clarkson, L. M.'
'Clegg, W.'
'Hockless, D. C. R.'
'Norman, N. C.'

_publ_section_title
;
 Structure of a thallium(I) transition-metal carbonyl salt
 Tl[Fe(CO)~3~(NO)]
;
_journal_issue 2
_journal_name_full 'Acta Crystallographica Section C'
_journal_page_first 236
_journal_page_last 239
_journal_paper_doi 10.1107/S0108270191010405
_journal_volume 48
_journal_year 1992
_chemical_formula_moiety 'C3 Fe1 N1 O4,Tl1'
_chemical_formula_sum 'C3 Fe N O4 Tl'
_chemical_formula_weight 374.25
_symmetry_cell_setting cubic
_symmetry_space_group_name_Hall 'P 2ac 2ab 3'
_symmetry_space_group_name_H-M 'P 21 3'
_cell_angle_alpha 90
_cell_angle_beta 90
_cell_angle_gamma 90
_cell_formula_units_Z 4
_cell_length_a 8.8530(10)
_cell_length_b 8.8530(10)
_cell_length_c 8.8530(10)
_cell_volume 693.86(14)
_diffrn_radiation_type Mo
_diffrn_radiation_wavelength 0.71073
_exptl_absorpt_coefficient_mu 25.48
_exptl_crystal_density_diffrn 3.582
_exptl_crystal_F_000 656
_cod_data_source_file al0488.cif
_cod_data_source_block al0488a
_cod_original_cell_volume 693.8
_cod_original_formula_sum 'C3 Fe1 N1 O4 Tl1'
_cod_database_code 2001033

loop_
_atom_site_label
_atom_site_fract_x
_atom_site_fract_y
_atom_site_fract_z
_atom_site_U_iso_or_equiv
Tl .06568(3) .06568(3) .06568(3) .06090(10)
Fe .55776(12) .55776(12) .55776(12) .0556(2)
N .6659(7) .6659(7) .6659(7) .0610(10)
O(1) .7450(6) .7450(6) .7450(6) .091(2)
C .5939(8) .3578(9) .5633(10) .066(2)
O(2) .6177(8) .2300(6) .5631(7) .081(2)

loop_
_geom_bond_atom_site_label_1
_geom_bond_atom_site_label_2
_geom_bond_distance
Fe N 1.659(11)
N O(1) 1.212(14)
Fe C 1.800(8)
C O(2) 1.150(9)
